data_4108693
loop_
_publ_author_name
'Yuan-Zhi Tan'
'Xiao Han'
'Xin Wu'
'Ye-Yong Meng'
'Feng Zhu'
'Zhuo-Zhen Qian'
'Zhao-Jiang Liao'
'Ming-Hui Chen'
'Xin Lu'
'Su-Yuan Xie'
'Rong-Bin Huang'
'Lan-Sun Zheng'

_publ_contact_author 'Xie Suyuan'
_publ_contact_author_email syxie@xmu.edu.cn
_publ_contact_author_fax 86-592-2183047
_publ_contact_author_phone 86-592-2185191
_publ_section_title
;
 An Entrant of Smaller Fullerene: C56 Captured by Chlorines and Aligned in
 Linear Chains
;
_journal_name_full 'Journal of the American Chemical Society'
_journal_page_first 15240
_journal_page_last 15241
_journal_paper_doi 10.1021/ja806352v
_journal_volume 130
_journal_year 2008
_chemical_formula_sum 'C56 Cl10'
_chemical_formula_weight 1027.06
_chemical_name_systematic
; 
 ? 
;
_space_group_IT_number 63
_symmetry_cell_setting orthorhombic
_symmetry_space_group_name_Hall '-C 2c 2'
_symmetry_space_group_name_H-M 'C m c m'
_atom_sites_solution_primary direct
_atom_sites_solution_secondary difmap
_audit_creation_method SHELXL-97
_cell_angle_alpha 90.00
_cell_angle_beta 90.00
_cell_angle_gamma 90.00
_cell_formula_units_Z 4
_cell_length_a 18.7599(13)
_cell_length_b 13.4186(9)
_cell_length_c 13.8694(8)
_cell_measurement_reflns_used 1810
_cell_measurement_temperature 193(2)
_cell_measurement_theta_max 27
_cell_measurement_theta_min 3.04
_cell_volume 3491.4(4)
_computing_structure_refinement 'SHELXL-97 (Sheldrick, 1997)'
_computing_structure_solution 'SHELXS-97 (Sheldrick, 1990)'
_diffrn_ambient_temperature 193(2)
_diffrn_measured_fraction_theta_full 0.979
_diffrn_measured_fraction_theta_max 0.979
_diffrn_radiation_monochromator graphite
_diffrn_radiation_source 'fine-focus sealed tube'
_diffrn_radiation_type MoK\a
_diffrn_radiation_wavelength 0.71073
_diffrn_reflns_av_R_equivalents 0.0631
_diffrn_reflns_av_sigmaI/netI 0.0872
_diffrn_reflns_limit_h_max 20
_diffrn_reflns_limit_h_min -23
_diffrn_reflns_limit_k_max 6
_diffrn_reflns_limit_k_min -16
_diffrn_reflns_limit_l_max 17
_diffrn_reflns_limit_l_min -17
_diffrn_reflns_number 6065
_diffrn_reflns_theta_full 26.00
_diffrn_reflns_theta_max 26.00
_diffrn_reflns_theta_min 3.04
_exptl_absorpt_coefficient_mu 0.851
_exptl_absorpt_correction_T_max 0.9048
_exptl_absorpt_correction_T_min 0.8759
_exptl_absorpt_correction_type empirical
_exptl_absorpt_process_details 'Sadabs 2.01 (Bruker AXS, 1999)'
_exptl_crystal_colour 'dark red'
_exptl_crystal_density_diffrn 1.954
_exptl_crystal_description block
_exptl_crystal_F_000 2024
_exptl_crystal_size_max 0.16
_exptl_crystal_size_mid 0.15
_exptl_crystal_size_min 0.12
_refine_diff_density_max 0.311
_refine_diff_density_min -0.338
_refine_diff_density_rms 0.074
_refine_ls_extinction_method none
_refine_ls_goodness_of_fit_ref 0.892
_refine_ls_matrix_type full
_refine_ls_number_parameters 157
_refine_ls_number_reflns 1810
_refine_ls_number_restraints 0
_refine_ls_restrained_S_all 0.892
_refine_ls_R_factor_all 0.0742
_refine_ls_R_factor_gt 0.0408
_refine_ls_shift/su_max 0.000
_refine_ls_shift/su_mean 0.000
_refine_ls_structure_factor_coef Fsqd
_refine_ls_weighting_details 'calc w=1/[\s^2^(Fo^2^)+(0.0386P)^2^+0.0000P] where P=(Fo^2^+2Fc^2^)/3'
_refine_ls_weighting_scheme calc
_refine_ls_wR_factor_gt 0.0819
_refine_ls_wR_factor_ref 0.0872
_reflns_number_gt 1160
_reflns_number_total 1810
_reflns_threshold_expression >2sigma(I)
_cod_data_source_file ja806352v_si_002.cif
_cod_data_source_block p
_cod_database_code 4108693

loop_
_symmetry_equiv_pos_as_xyz
'x, y, z'
'-x, -y, z+1/2'
'-x, y, -z+1/2'
'x, -y, -z'
'x+1/2, y+1/2, z'
'-x+1/2, -y+1/2, z+1/2'
'-x+1/2, y+1/2, -z+1/2'
'x+1/2, -y+1/2, -z'
'-x, -y, -z'
'x, y, -z-1/2'
'x, -y, z-1/2'
'-x, y, z'
'-x+1/2, -y+1/2, -z'
'x+1/2, y+1/2, -z-1/2'
'x+1/2, -y+1/2, z-1/2'
'-x+1/2, y+1/2, z'

loop_
_atom_site_label
_atom_site_type_symbol
_atom_site_fract_x
_atom_site_fract_y
_atom_site_fract_z
_atom_site_U_iso_or_equiv
_atom_site_adp_type
_atom_site_occupancy
_atom_site_symmetry_multiplicity
_atom_site_calc_flag
_atom_site_refinement_flags
Cl1 Cl 0.17165(5) 0.14338(7) 0.43799(5) 0.0328(3) Uani 1 1 d .
Cl2 Cl 0.26402(5) 0.08381(6) 0.61694(6) 0.0311(2) Uani 1 1 d .
Cl3 Cl 0.0000 0.27456(10) 0.36361(8) 0.0394(4) Uani 1 2 d S
C10 C 0.06421(17) 0.0654(2) 0.6499(2) 0.0169(7) Uani 1 1 d .
C2 C 0.06355(17) 0.1267(2) 0.56790(19) 0.0183(7) Uani 1 1 d .
C3 C 0.18105(17) 0.1417(2) 0.6437(2) 0.0202(7) Uani 1 1 d .
C4 C 0.13771(18) 0.4040(2) 0.6981(2) 0.0206(7) Uani 1 1 d .
C5 C 0.16121(17) 0.3191(2) 0.6498(2) 0.0204(7) Uani 1 1 d .
C6 C 0.13502(18) 0.1748(2) 0.5528(2) 0.0205(8) Uani 1 1 d .
C7 C 0.0000 0.1673(3) 0.5335(3) 0.0191(11) Uani 1 2 d S
C8 C 0.13057(17) 0.0764(2) 0.7009(2) 0.0181(7) Uani 1 1 d .
C9 C 0.0371(3) 0.4887(3) 0.7500 0.0221(11) Uani 1 2 d S
C17 C 0.03910(17) 0.4173(2) 0.5870(2) 0.0213(7) Uani 1 1 d .
C16 C 0.19006(16) 0.2374(2) 0.7012(2) 0.0188(7) Uani 1 1 d .
C15 C 0.0000 0.0414(3) 0.6976(3) 0.0162(10) Uani 1 2 d S
C14 C 0.12424(18) 0.2856(2) 0.5649(2) 0.0207(7) Uani 1 1 d .
C13 C 0.0000 0.2737(3) 0.4941(3) 0.0213(11) Uani 1 2 d S
C12 C 0.07581(18) 0.4550(2) 0.6660(2) 0.0200(7) Uani 1 1 d .
C11 C 0.06350(18) 0.3306(2) 0.5363(2) 0.0219(8) Uani 1 1 d .

loop_
_atom_site_aniso_label
_atom_site_aniso_U_11
_atom_site_aniso_U_22
_atom_site_aniso_U_33
_atom_site_aniso_U_23
_atom_site_aniso_U_13
_atom_site_aniso_U_12
Cl1 0.0347(5) 0.0362(5) 0.0275(4) -0.0043(4) 0.0162(4) -0.0002(5)
Cl2 0.0183(4) 0.0296(5) 0.0454(5) -0.0033(4) 0.0086(4) 0.0042(5)
Cl3 0.0569(10) 0.0454(8) 0.0158(6) 0.0055(6) 0.000 0.000
C10 0.0179(18) 0.0119(16) 0.0208(15) -0.0058(13) 0.0023(13) 0.0021(15)
C2 0.0239(19) 0.0170(16) 0.0139(14) -0.0050(14) 0.0038(13) -0.0010(16)
C3 0.0137(18) 0.0174(16) 0.0294(16) -0.0021(14) 0.0055(14) 0.0002(16)
C4 0.0148(17) 0.0167(17) 0.0303(16) 0.0034(14) 0.0029(14) -0.0073(17)
C5 0.0122(18) 0.0202(17) 0.0288(16) 0.0021(15) 0.0085(14) -0.0034(16)
C6 0.0197(18) 0.0215(18) 0.0202(15) 0.0011(14) 0.0060(13) 0.0018(16)
C7 0.026(3) 0.021(3) 0.0098(19) -0.0049(18) 0.000 0.000
C8 0.0152(17) 0.0110(16) 0.0281(15) -0.0023(13) 0.0032(13) 0.0044(16)
C9 0.029(3) 0.005(2) 0.033(2) 0.000 0.000 -0.001(2)
C17 0.0264(18) 0.0147(15) 0.0228(16) 0.0087(13) 0.0020(13) -0.0018(17)
C16 0.0073(17) 0.0201(17) 0.0291(15) 0.0027(14) 0.0018(13) -0.0011(16)
C15 0.018(3) 0.011(2) 0.020(2) -0.0010(18) 0.000 0.000
C14 0.0193(18) 0.0205(17) 0.0224(16) 0.0043(15) 0.0096(15) -0.0051(16)
C13 0.027(3) 0.025(3) 0.012(2) 0.001(2) 0.000 0.000
C12 0.0206(18) 0.0107(15) 0.0286(17) 0.0080(14) 0.0035(14) -0.0031(16)
C11 0.027(2) 0.0204(18) 0.0177(15) 0.0075(14) 0.0035(13) -0.0023(17)

loop_
_atom_type_symbol
_atom_type_description
_atom_type_scat_dispersion_real
_atom_type_scat_dispersion_imag
_atom_type_scat_source
C C 0.0033 0.0016 'International Tables Vol C Tables 4.2.6.8 and 6.1.1.4'
Cl Cl 0.1484 0.1585 'International Tables Vol C Tables 4.2.6.8 and 6.1.1.4'

loop_
_geom_angle_atom_site_label_1
_geom_angle_atom_site_label_2
_geom_angle_atom_site_label_3
_geom_angle
_geom_angle_site_symmetry_1
_geom_angle_site_symmetry_3
C2 C10 C15 120.4(3) . .
C2 C10 C8 110.2(3) . .
C15 C10 C8 122.1(3) . .
C7 C2 C10 120.9(3) . .
C7 C2 C6 123.1(3) . .
C10 C2 C6 110.9(3) . .
C8 C3 C16 106.5(2) . .
C8 C3 C6 103.7(2) . .
C16 C3 C6 103.9(2) . .
C8 C3 Cl2 113.8(2) . .
C16 C3 Cl2 112.4(2) . .
C6 C3 Cl2 115.6(2) . .
C5 C4 C12 120.1(3) . .
C5 C4 C4 118.75(18) . 10_557
C12 C4 C4 108.26(17) . 10_557
C4 C5 C16 120.8(3) . .
C4 C5 C14 119.8(3) . .
C16 C5 C14 110.7(3) . .
C2 C6 C14 106.8(3) . .
C2 C6 C3 104.7(2) . .
C14 C6 C3 105.0(2) . .
C2 C6 Cl1 111.5(2) . .
C14 C6 Cl1 112.5(2) . .
C3 C6 Cl1 115.6(2) . .
C2 C7 C2 117.4(4) . 12
C2 C7 C13 119.2(2) . .
C2 C7 C13 119.2(2) 12 .
C8 C8 C10 119.42(17) 10_557 .
C8 C8 C3 121.59(16) 10_557 .
C10 C8 C3 110.0(3) . .
C9 C9 C12 120.2(2) 3_556 .
C9 C9 C12 120.2(2) 3_556 10_557
C12 C9 C12 107.4(4) . 10_557
C12 C17 C11 121.6(3) . .
C12 C17 C17 119.72(19) . 12
C11 C17 C17 108.60(19) . 12
C16 C16 C5 120.26(17) 10_557 .
C16 C16 C3 121.63(16) 10_557 .
C5 C16 C3 110.3(3) . .
C10 C15 C10 117.2(4) 12 .
C10 C15 C15 117.93(19) 12 10_557
C10 C15 C15 117.93(19) . 10_557
C11 C14 C5 120.5(3) . .
C11 C14 C6 121.4(3) . .
C5 C14 C6 109.5(3) . .
C7 C13 C11 109.2(2) . .
C7 C13 C11 109.2(2) . 12
C11 C13 C11 102.2(3) . 12
C7 C13 Cl3 111.3(3) . .
C11 C13 Cl3 112.3(2) . .
C11 C13 Cl3 112.3(2) 12 .
C17 C12 C4 118.5(3) . .
C17 C12 C9 120.0(3) . .
C4 C12 C9 108.0(3) . .
C14 C11 C17 119.2(3) . .
C14 C11 C13 123.1(3) . .
C17 C11 C13 110.1(3) . .

loop_
_geom_bond_atom_site_label_1
_geom_bond_atom_site_label_2
_geom_bond_distance
_geom_bond_site_symmetry_2
Cl1 C6 1.785(3) .
Cl2 C3 1.779(3) .
Cl3 C13 1.810(4) .
C10 C2 1.404(4) .
C10 C15 1.411(4) .
C10 C8 1.439(4) .
C2 C7 1.395(4) .
C2 C6 1.503(5) .
C3 C8 1.515(4) .
C3 C16 1.521(4) .
C3 C6 1.591(4) .
C4 C5 1.393(4) .
C4 C12 1.419(4) .
C4 C4 1.441(6) 10_557
C5 C16 1.416(4) .
C5 C14 1.439(4) .
C6 C14 1.509(4) .
C7 C2 1.395(4) 12
C7 C13 1.529(7) .
C8 C8 1.362(6) 10_557
C9 C9 1.392(10) 3_556
C9 C12 1.446(4) .
C9 C12 1.446(4) 10_557
C17 C12 1.389(4) .
C17 C11 1.435(4) .
C17 C17 1.467(7) 12
C16 C16 1.354(6) 10_557
C15 C10 1.411(4) 12
C15 C15 1.454(8) 10_557
C14 C11 1.350(5) .
C13 C11 1.531(4) .
C13 C11 1.531(4) 12
